data_4310658
loop_
_publ_author_name
'Paul V. Bernhardt'
'Jack M. Harrowfield'
'Yang Kim'
'George A. Koutsantonis'
'Young Hoon Lee'
'Pierre Thu\'ery'

_publ_section_title
;
 Functionalized Macrocycles from Functionalized Tetra-Amines: Pendent-Arm
 Macrocycles Derived from Dichloropivalic Acid
;
_journal_name_full 'Inorganic Chemistry'
_journal_page_first 1681
_journal_page_last 1688
_journal_paper_doi 10.1021/ic034913g
_journal_volume 43
_journal_year 2004
_chemical_compound_source 'synthesis as described'
_chemical_formula_moiety 'C18 H44 Cl3 Cu2 N8 O12'
_chemical_formula_structural 'C18 H44 N8 CL3 O12 CU2'
_chemical_formula_sum 'C9 H22 Cl Cu N4 O4.5'
_chemical_formula_weight 357.3
_chemical_name_systematic
;
 ?
;
_space_group_IT_number 62
_symmetry_cell_setting orthorhombic
_symmetry_Int_Tables_number 62
_symmetry_space_group_name_Hall '-P 2c 2ab'
_symmetry_space_group_name_H-M 'P b n m'
_atom_sites_solution_hydrogens geom
_atom_sites_solution_primary direct
_atom_sites_solution_secondary difmap
_audit_conform_dict_location ftp://ftp.iucr.org/cifdics/cif_core.dic
_audit_conform_dict_name cif_core.dic
_audit_conform_dict_version 2.1
_audit_creation_date 2003-02-26T10:26:22-00:00
_audit_creation_method 'WinGX routine CIF_UPDATE'
_cell_angle_alpha 90
_cell_angle_beta 90
_cell_angle_gamma 90
_cell_formula_units_Z 8
_cell_length_a 9.5220(10)
_cell_length_b 14.165(4)
_cell_length_c 21.528(4)
_cell_measurement_reflns_used 25
_cell_measurement_temperature 296(2)
_cell_measurement_theta_max 14
_cell_measurement_theta_min 10
_cell_measurement_wavelength 0.71073
_cell_volume 2903.7(10)
_computing_cell_refinement 'CAD4 Express (Enraf Nonius, 1994)'
_computing_data_collection 'CAD4 Express (Enraf Nonius, 1994)'
_computing_data_reduction 'XCAD4 (Harms & Wocadlo, 1995)'
_computing_molecular_graphics 'Ortep-3 for Windows (Farrugia, 1997)'
_computing_publication_material 'WinGX publication routines (Farrugia, 1999)'
_computing_structure_refinement 'SHELXL-97 (Sheldrick, 1997)'
_diffrn_ambient_temperature 296(2)
_diffrn_detector 'scintillation LiI'
_diffrn_detector_dtime 1.195
_diffrn_measured_fraction_theta_full 0.998
_diffrn_measured_fraction_theta_max 0.998
_diffrn_measurement_device '\k-geometry diffractometer'
_diffrn_measurement_device_type 'Enraf Nonius TurboCAD4'
_diffrn_measurement_method 'non-profiled omega/2theta scans'
_diffrn_orient_matrix_type
;
  x-axis points to radiation source
  the matrix is specified in reciprocal space
;
_diffrn_orient_matrix_UB_11 0.10477E-1
_diffrn_orient_matrix_UB_12 0.22259E-1
_diffrn_orient_matrix_UB_13 -0.43809E-1
_diffrn_orient_matrix_UB_21 0.70758E-1
_diffrn_orient_matrix_UB_22 0.04782
_diffrn_orient_matrix_UB_23 0.13813E-1
_diffrn_orient_matrix_UB_31 0.76911E-1
_diffrn_orient_matrix_UB_32 -0.46997E-1
_diffrn_orient_matrix_UB_33 -0.6706E-2
_diffrn_radiation_monochromator graphite
_diffrn_radiation_probe x-ray
_diffrn_radiation_type MoK\a
_diffrn_radiation_wavelength 0.71073
_diffrn_reflns_av_R_equivalents 0.0834
_diffrn_reflns_av_unetI/netI 0.0689
_diffrn_reflns_limit_h_max 11
_diffrn_reflns_limit_h_min -1
_diffrn_reflns_limit_k_max 16
_diffrn_reflns_limit_k_min -1
_diffrn_reflns_limit_l_max 25
_diffrn_reflns_limit_l_min -2
_diffrn_reflns_number 3570
_diffrn_reflns_theta_full 24.98
_diffrn_reflns_theta_max 24.98
_diffrn_reflns_theta_min 1.89
_diffrn_source 'Enraf Nonius FR590'
_diffrn_standards_decay_% -2
_diffrn_standards_interval_time 120
_diffrn_standards_number 3
_exptl_absorpt_coefficient_mu 1.708
_exptl_absorpt_correction_T_max 0.7263
_exptl_absorpt_correction_T_min 0.6947
_exptl_crystal_colour purple
_exptl_crystal_density_diffrn 1.635
_exptl_crystal_density_method 'not measured'
_exptl_crystal_description prism
_exptl_crystal_F_000 1488
_exptl_crystal_size_max 0.23
_exptl_crystal_size_mid 0.2
_exptl_crystal_size_min 0.2
_refine_diff_density_max 2.257
_refine_diff_density_min -0.723
_refine_diff_density_rms 0.183
_refine_ls_extinction_method none
_refine_ls_goodness_of_fit_ref 1.041
_refine_ls_hydrogen_treatment mixed
_refine_ls_matrix_type full
_refine_ls_number_parameters 196
_refine_ls_number_reflns 2623
_refine_ls_number_restraints 0
_refine_ls_restrained_S_all 1.041
_refine_ls_R_factor_all 0.1255
_refine_ls_R_factor_gt 0.0751
_refine_ls_shift/su_max 0
_refine_ls_shift/su_mean 0
_refine_ls_structure_factor_coef Fsqd
_refine_ls_weighting_details 'calc w=1/[\s^2^(Fo^2^)+(0.1428P)^2^+9.5725P] where P=(Fo^2^+2Fc^2^)/3'
_refine_ls_weighting_scheme calc
_refine_ls_wR_factor_gt 0.2009
_refine_ls_wR_factor_ref 0.2358
_reflns_number_gt 1652
_reflns_number_total 2623
_reflns_threshold_expression >2sigma(I)
_cod_data_source_file ic034913gsi20030731_033539.cif
_cod_data_source_block 1873yk7
_cod_original_formula_sum 'C9 H22 Cl Cu N4 O4.50'
_cod_database_code 4310658
_diffrn_standards_decay_corr_max 1.036
_diffrn_standards_decay_corr_min 0.866

loop_
_symmetry_equiv_pos_as_xyz
'x, y, z'
'-x, -y, z+1/2'
'x+1/2, -y+1/2, -z'
'-x+1/2, y+1/2, -z+1/2'
'-x, -y, -z'
'x, y, -z-1/2'
'-x-1/2, y-1/2, z'
'x-1/2, -y-1/2, z-1/2'

loop_
_atom_site_label
_atom_site_type_symbol
_atom_site_fract_x
_atom_site_fract_y
_atom_site_fract_z
_atom_site_U_iso_or_equiv
_atom_site_adp_type
_atom_site_occupancy
_atom_site_symmetry_multiplicity
_atom_site_calc_flag
_atom_site_refinement_flags
_atom_site_disorder_assembly
_atom_site_disorder_group
C1 C 0.9049(9) 0.4715(6) 0.0681(5) 0.039(2) Uani 1 1 d . . .
H1A H 0.878 0.4451 0.0282 0.046 Uiso 1 1 calc R . .
H1B H 1.0066 0.4734 0.0704 0.046 Uiso 1 1 calc R . .
C2 C 0.8432(9) 0.5706(5) 0.0760(5) 0.037(2) Uani 1 1 d . . .
H2A H 0.8842 0.601 0.1121 0.044 Uiso 1 1 calc R . .
H2B H 0.8641 0.6087 0.0397 0.044 Uiso 1 1 calc R . .
C3 C 0.6195(8) 0.6408(5) 0.0808(3) 0.0243(17) Uani 1 1 d . . .
C4 C 0.4622(9) 0.6393(5) 0.0937(4) 0.0289(19) Uani 1 1 d . A .
C5 C 0.3909(9) 0.5428(5) 0.0838(4) 0.0308(19) Uani 1 1 d . . .
H5A H 0.2902 0.5509 0.088 0.037 Uiso 1 1 calc R . .
H5B H 0.4093 0.5222 0.0416 0.037 Uiso 1 1 calc R . .
C6 C 0.3650(9) 0.3767(6) 0.1148(5) 0.039(2) Uani 1 1 d . . .
H6A H 0.2659 0.3816 0.1247 0.047 Uiso 1 1 calc R . .
H6B H 0.374 0.3592 0.0714 0.047 Uiso 1 1 calc R . .
C7 C 0.4317(11) 0.3045(6) 0.1544(5) 0.045(2) Uani 1 1 d . . .
H7A H 0.3975 0.2423 0.1431 0.054 Uiso 1 1 calc R . .
H7B H 0.4081 0.3159 0.1976 0.054 Uiso 1 1 calc R . .
C8 C 0.3874(11) 0.7098(7) 0.0538(6) 0.053(3) Uani 1 1 d . . .
H8A H 0.2925 0.717 0.0695 0.063 Uiso 0.691(17) 1 d PR A 1
H8B H 0.4346 0.7701 0.058 0.063 Uiso 0.691(17) 1 d PR A 1
H8C H 0.3915 0.7692 0.0762 0.063 Uiso 0.309(17) 1 d PR A 2
H8D H 0.4407 0.7182 0.0158 0.063 Uiso 0.309(17) 1 d PR A 2
C9 C 0.4386(10) 0.6718(6) 0.1612(5) 0.041(2) Uani 1 1 d . . .
H9A H 0.468 0.7363 0.1655 0.061 Uiso 1 1 calc R A .
H9B H 0.4925 0.6327 0.1888 0.061 Uiso 1 1 calc R . .
H9C H 0.3408 0.6666 0.1713 0.061 Uiso 1 1 calc R . .
N1 N 0.8461(7) 0.4139(5) 0.1198(3) 0.0334(16) Uani 1 1 d . . .
H1C H 0.8902 0.428 0.1556 0.04 Uiso 1 1 calc R . .
H1D H 0.8582 0.3521 0.112 0.04 Uiso 1 1 calc R . .
N2 N 0.6910(7) 0.5624(4) 0.0839(3) 0.0305(16) Uani 1 1 d . . .
N3 N 0.4359(7) 0.4684(4) 0.1262(3) 0.0268(15) Uani 1 1 d . . .
H3 H 0.4119 0.4871 0.1652 0.032 Uiso 1 1 calc R . .
N4 N 0.5867(8) 0.3087(5) 0.1461(4) 0.0366(18) Uani 1 1 d . . .
H4A H 0.6129 0.2704 0.1149 0.044 Uiso 1 1 calc R . .
H4B H 0.6299 0.2893 0.1811 0.044 Uiso 1 1 calc R . .
O1 O 0.6723(6) 0.7201(4) 0.0683(3) 0.0371(15) Uani 1 1 d . . .
O2A O 0.3825(11) 0.6879(8) -0.0057(5) 0.058(4) Uani 0.691(17) 1 d P A 1
H2A1 H 0.3013 0.6754 -0.0155 0.087 Uiso 0.691(17) 1 d PR A 1
O2B O 0.249(2) 0.6966(16) 0.0394(12) 0.058(9) Uani 0.309(17) 1 d P A 2
H2B1 H 0.2021 0.6963 0.0714 0.088 Uiso 0.309(17) 1 d PR A 2
O3 O 0.6651(17) 0.1780(9) 0.25 0.096(5) Uani 1 2 d S . .
H3D H 0.783 0.2269 0.25 0.144 Uiso 1 2 d SR . .
H3C H 0.6943 0.106 0.25 0.144 Uiso 1 2 d SR . .
O12 O 0.2782(11) 0.4818(9) 0.25 0.064(3) Uani 1 2 d S . .
O22 O 0.063(2) 0.4041(14) 0.25 0.147(8) Uani 1 2 d S . .
O32 O 0.0956(12) 0.5375(10) 0.3050(6) 0.135(5) Uani 1 1 d . . .
Cl1A Cl 0.6655(3) 0.48396(17) 0.25 0.0181(6) Uani 1 2 d S . .
Cl2 Cl 0.1311(3) 0.4922(3) 0.25 0.0476(9) Uani 1 2 d S . .
Cu1 Cu 0.64263(10) 0.44374(6) 0.12655(5) 0.0276(4) Uani 1 1 d . . .

loop_
_atom_site_aniso_label
_atom_site_aniso_U_11
_atom_site_aniso_U_22
_atom_site_aniso_U_33
_atom_site_aniso_U_23
_atom_site_aniso_U_13
_atom_site_aniso_U_12
C1 0.028(4) 0.031(4) 0.057(6) 0.002(4) 0.008(4) 0.006(4)
C2 0.034(5) 0.018(4) 0.058(6) 0.002(4) 0.007(4) -0.001(4)
C3 0.032(4) 0.022(4) 0.018(4) 0.003(3) -0.001(3) -0.003(3)
C4 0.034(5) 0.018(4) 0.035(5) 0.001(3) -0.003(4) 0.003(3)
C5 0.028(4) 0.024(4) 0.040(5) -0.002(4) -0.002(4) -0.003(3)
C6 0.036(5) 0.029(5) 0.053(6) -0.003(4) -0.002(4) -0.014(4)
C7 0.056(6) 0.025(5) 0.054(6) 0.009(4) 0.004(5) -0.013(4)
C8 0.040(6) 0.038(5) 0.080(8) 0.019(6) -0.008(6) 0.004(4)
C9 0.045(5) 0.025(4) 0.051(6) -0.009(4) 0.012(5) 0.002(4)
N1 0.036(4) 0.018(3) 0.047(4) 0.006(3) -0.003(4) 0.000(3)
N2 0.030(4) 0.013(3) 0.048(4) 0.008(3) 0.010(3) 0.001(3)
N3 0.035(4) 0.020(3) 0.026(3) 0.001(3) 0.000(3) -0.013(3)
N4 0.048(5) 0.021(3) 0.041(4) 0.001(3) 0.003(4) -0.003(3)
O1 0.040(4) 0.017(3) 0.054(4) 0.008(3) 0.009(3) -0.004(3)
O2A 0.062(7) 0.053(7) 0.059(8) 0.006(6) -0.001(6) 0.021(6)
O2B 0.051(15) 0.055(15) 0.069(17) 0.019(13) 0.003(12) 0.028(12)
O3 0.150(14) 0.062(8) 0.076(9) 0 0 0.054(9)
O12 0.049(7) 0.093(9) 0.050(6) 0 0 0.007(6)
O22 0.155(18) 0.099(13) 0.19(2) 0 0 -0.058(13)
O32 0.071(7) 0.194(14) 0.139(11) -0.095(10) 0.014(7) 0.000(8)
Cl1A 0.0236(13) 0.0202(12) 0.0106(10) 0 0 -0.0016(10)
Cl2 0.0345(18) 0.057(2) 0.0509(19) 0 0 -0.0022(16)
Cu1 0.0288(6) 0.0152(5) 0.0388(6) 0.0032(4) 0.0017(4) -0.0006(4)

loop_
_atom_type_symbol
_atom_type_description
_atom_type_scat_dispersion_real
_atom_type_scat_dispersion_imag
_atom_type_scat_source
C C 0.0033 0.0016 'International Tables Vol C Tables 4.2.6.8 and 6.1.1.4'
H H 0 0 'International Tables Vol C Tables 4.2.6.8 and 6.1.1.4'
N N 0.0061 0.0033 'International Tables Vol C Tables 4.2.6.8 and 6.1.1.4'
O O 0.0106 0.006 'International Tables Vol C Tables 4.2.6.8 and 6.1.1.4'
Cl Cl 0.1484 0.1585 'International Tables Vol C Tables 4.2.6.8 and 6.1.1.4'
Cu Cu 0.3201 1.2651 'International Tables Vol C Tables 4.2.6.8 and 6.1.1.4'

loop_
_geom_angle_atom_site_label_1
_geom_angle_atom_site_label_2
_geom_angle_atom_site_label_3
_geom_angle
_geom_angle_site_symmetry_1
_geom_angle_site_symmetry_3
_geom_angle_publ_flag
N1 C1 C2 105.9(7) . . ?
N2 C2 C1 108.7(7) . . ?
O1 C3 N2 124.2(7) . . ?
O1 C3 C4 116.4(7) . . ?
N2 C3 C4 119.4(7) . . ?
C8 C4 C3 110.7(7) . . ?
C8 C4 C9 105.8(8) . . ?
C3 C4 C9 108.2(7) . . ?
C8 C4 C5 107.6(7) . . ?
C3 C4 C5 114.8(7) . . ?
C9 C4 C5 109.4(7) . . ?
N3 C5 C4 115.1(7) . . ?
C7 C6 N3 108.3(7) . . ?
C6 C7 N4 109.3(7) . . ?
O2A C8 O2B 73.3(13) . . ?
O2A C8 C4 114.7(10) . . ?
O2B C8 C4 119.9(12) . . ?
C1 N1 Cu1 107.7(5) . . ?
C3 N2 C2 116.3(7) . . ?
C3 N2 Cu1 129.0(6) . . ?
C2 N2 Cu1 110.7(5) . . ?
C5 N3 C6 113.3(7) . . ?
C5 N3 Cu1 114.7(5) . . ?
C6 N3 Cu1 107.2(5) . . ?
C7 N4 Cu1 108.8(5) . . ?
Cu1 Cl1A Cu1 154.15(10) . 6_556 ?
O32 Cl2 O32 117.0(13) 6_556 . ?
O32 Cl2 O22 107.3(8) 6_556 . ?
O32 Cl2 O22 107.3(8) . . ?
O32 Cl2 O12 106.8(6) 6_556 . ?
O32 Cl2 O12 106.8(6) . . ?
O22 Cl2 O12 111.7(11) . . ?
N2 Cu1 N1 85.4(3) . . ?
N2 Cu1 N3 94.6(3) . . ?
N1 Cu1 N3 175.1(3) . . ?
N2 Cu1 N4 164.2(3) . . ?
N1 Cu1 N4 94.1(3) . . ?
N3 Cu1 N4 84.7(3) . . ?
N2 Cu1 Cl1A 104.9(2) . . ?
N1 Cu1 Cl1A 92.2(2) . . ?
N3 Cu1 Cl1A 92.6(2) . . ?
N4 Cu1 Cl1A 90.9(2) . . ?

loop_
_geom_bond_atom_site_label_1
_geom_bond_atom_site_label_2
_geom_bond_distance
_geom_bond_site_symmetry_2
_geom_bond_publ_flag
C1 N1 1.489(11) . ?
C1 C2 1.532(11) . ?
C2 N2 1.463(10) . ?
C3 O1 1.259(9) . ?
C3 N2 1.305(10) . ?
C3 C4 1.524(12) . ?
C4 C8 1.498(12) . ?
C4 C9 1.540(13) . ?
C4 C5 1.541(11) . ?
C5 N3 1.459(11) . ?
C6 C7 1.475(13) . ?
C6 N3 1.485(10) . ?
C7 N4 1.487(12) . ?
C8 O2A 1.319(16) . ?
C8 O2B 1.37(3) . ?
N1 Cu1 1.989(7) . ?
N2 Cu1 1.970(6) . ?
N3 Cu1 1.999(7) . ?
N4 Cu1 2.030(7) . ?
O12 Cl2 1.409(11) . ?
O22 Cl2 1.407(17) . ?
O32 Cl2 1.389(10) . ?
Cl1A Cu1 2.7268(12) . ?
Cl1A Cu1 2.7268(12) 6_556 ?
Cl2 O32 1.389(10) 6_556 ?
